data_7711610
loop_
_publ_author_name
'Yoshigoe, Yusuke'
'Hashizume, Keiichiro'
'Saito, Shinichi'

_publ_section_title
;
 Synthesis and stereochemistry of chiral aza-boraspirobifluorenes with
 tetrahedral boron-stereogenic centers
;
_journal_name_full 'Dalton Transactions'
_journal_paper_doi 10.1039/D2DT03303H
_journal_year 2022
_chemical_formula_moiety 'C25 H19.822 B N'
_chemical_formula_sum 'C25 H19.82 B N'
_chemical_formula_weight 345.05
_space_group_crystal_system monoclinic
_space_group_IT_number 14
_space_group_name_Hall '-P 2ybc'
_space_group_name_H-M_alt 'P 1 21/c 1'
_atom_sites_solution_hydrogens geom
_atom_sites_solution_primary dual
_audit_creation_date 2022-08-04
_audit_creation_method
;
Olex2 1.3
(compiled 2020.11.12 svn.r5f609507 for OlexSys, GUI svn.r6408)
;
_audit_update_record
;
2022-08-23 deposited with the CCDC.	2022-10-27 downloaded from the CCDC.
;
_cell_angle_alpha 90
_cell_angle_beta 107.445(7)
_cell_angle_gamma 90
_cell_formula_units_Z 4
_cell_length_a 18.386(4)
_cell_length_b 8.564(2)
_cell_length_c 12.291(3)
_cell_measurement_reflns_used 5032
_cell_measurement_temperature 273(2)
_cell_measurement_theta_max 27.797
_cell_measurement_theta_min 2.647
_cell_volume 1846.3(7)
_computing_cell_refinement 'SAINT V8.40B (Bruker, 2016)'
_computing_data_reduction 'SAINT V8.40B (Bruker, 2016)'
_computing_molecular_graphics 'Olex2 1.3 (Dolomanov et al., 2009)'
_computing_publication_material 'Olex2 1.3 (Dolomanov et al., 2009)'
_computing_structure_refinement 'SHELXL 2018/3 (Sheldrick, 2015)'
_computing_structure_solution 'SHELXT 2018/2 (Sheldrick, 2018)'
_diffrn_ambient_temperature 273.15
_diffrn_detector_area_resol_mean 8
_diffrn_measured_fraction_theta_full 0.973
_diffrn_measured_fraction_theta_max 0.973
_diffrn_measurement_device_type 'Bruker SMART APEX CCD area detector'
_diffrn_measurement_method '\w and \f scans'
_diffrn_radiation_monochromator graphite
_diffrn_radiation_type MoK\a
_diffrn_radiation_wavelength 0.71073
_diffrn_reflns_av_R_equivalents 0.0457
_diffrn_reflns_av_unetI/netI 0.0381
_diffrn_reflns_Laue_measured_fraction_full 0.973
_diffrn_reflns_Laue_measured_fraction_max 0.973
_diffrn_reflns_limit_h_max 21
_diffrn_reflns_limit_h_min -21
_diffrn_reflns_limit_k_max 10
_diffrn_reflns_limit_k_min -10
_diffrn_reflns_limit_l_max 12
_diffrn_reflns_limit_l_min -14
_diffrn_reflns_number 14991
_diffrn_reflns_point_group_measured_fraction_full 0.973
_diffrn_reflns_point_group_measured_fraction_max 0.973
_diffrn_reflns_theta_full 25.027
_diffrn_reflns_theta_max 25.027
_diffrn_reflns_theta_min 2.647
_diffrn_source 'sealed tube'
_diffrn_source_current 1.4
_diffrn_source_power 0.07
_diffrn_source_voltage 50.0
_diffrn_standards_number 0
_exptl_absorpt_coefficient_mu 0.071
_exptl_absorpt_correction_T_max 0.7461
_exptl_absorpt_correction_T_min 0.5998
_exptl_absorpt_correction_type multi-scan
_exptl_absorpt_process_details
;
SADABS-2016/2 (Bruker,2016/2) was used for absorption correction.
wR2(int) was 0.1208 before and 0.0553 after correction.
The Ratio of minimum to maximum transmission is 0.8039.
The \l/2 correction factor is Not present.
;
_exptl_crystal_colour colourless
_exptl_crystal_colour_primary colourless
_exptl_crystal_density_diffrn 1.241
_exptl_crystal_description block
_exptl_crystal_F_000 727
_exptl_crystal_preparation diffusion
_exptl_crystal_recrystallization_method diffusion
_exptl_crystal_size_max 0.05
_exptl_crystal_size_mid 0.05
_exptl_crystal_size_min 0.05
_refine_diff_density_max 0.336
_refine_diff_density_min -0.313
_refine_diff_density_rms 0.047
_refine_ls_extinction_method none
_refine_ls_goodness_of_fit_ref 1.060
_refine_ls_hydrogen_treatment constr
_refine_ls_matrix_type full
_refine_ls_number_parameters 244
_refine_ls_number_reflns 3173
_refine_ls_number_restraints 210
_refine_ls_restrained_S_all 1.032
_refine_ls_R_factor_all 0.0735
_refine_ls_R_factor_gt 0.0623
_refine_ls_shift/su_max 0.000
_refine_ls_shift/su_mean 0.000
_refine_ls_structure_factor_coef Fsqd
_refine_ls_weighting_details 'w=1/[\s^2^(Fo^2^)+(0.0579P)^2^+1.9580P] where P=(Fo^2^+2Fc^2^)/3'
_refine_ls_weighting_scheme calc
_refine_ls_wR_factor_gt 0.1510
_refine_ls_wR_factor_ref 0.1573
_reflns_Friedel_coverage 0.000
_reflns_number_gt 2647
_reflns_number_total 3173
_reflns_threshold_expression 'I > 2\s(I)'
_cod_data_source_file d2dt03303h2.cif
_cod_data_source_block 220525_ysg_hashizume_02_0ma_a
_cod_database_code 7711610
_shelx_shelxl_version_number 2018/3
_shelx_space_group_comment
;
The symmetry employed for this shelxl refinement is uniquely defined
by the following loop, which should always be used as a source of
symmetry information in preference to the above space-group names.
They are only intended as comments.
;
_olex2_refinement_description
;
1. Fixed Uiso
 At 1.2 times of:
  All C(H) groups, All C(H,H) groups
 At 1.5 times of:
  All C(H,H,H) groups
2. Uiso/Uaniso restraints and constraints
Uanis(C0) \\sim Ueq, Uanis(N0) \\sim Ueq: with sigma of 0.01 and sigma for
terminal atoms of 0.01
3. Rigid body (RIGU) restrains
 C007, C00H, C00L, C00K, C00C, C008
 with sigma for 1-2 distances of 0.004 and sigma for 1-3 distances of 0.004
 C0, B00Q, C1, C2, N0
 with sigma for 1-2 distances of 0.002 and sigma for 1-3 distances of 0.002
 C0, C003, C004, C00I, C00O, C00N
 with sigma for 1-2 distances of 0.002 and sigma for 1-3 distances of 0.002
 B00Q, C0, C1, N0, C2
 with sigma for 1-2 distances of 0.002 and sigma for 1-3 distances of 0.002
 C001, C009, C00A, C00G, C00E, C00B
 with sigma for 1-2 distances of 0.004 and sigma for 1-3 distances of 0.004
 N0, C00B, C00E, C00G, C00A, C009
 with sigma for 1-2 distances of 0.002 and sigma for 1-3 distances of 0.002
 C005, C00J, C00M, C00D, C00F, C1
 with sigma for 1-2 distances of 0.004 and sigma for 1-3 distances of 0.004
 C2, C008, C00C, C00K, C00L, C00H
 with sigma for 1-2 distances of 0.004 and sigma for 1-3 distances of 0.004
4. Others
 Sof(H00A)=Sof(H00G)=Sof(H00H)=Sof(N0)=Sof(C0)=Sof(H00R)=Sof(C1)=Sof(C2)=
 Sof(H00X)=Sof(C3)=Sof(H3A)=Sof(H3B)=1-FVAR(1)
 Sof(C001)=Sof(H00B)=Sof(N002)=Sof(C006)=Sof(H00F)=Sof(C007)=Sof(C00R)=
 Sof(H00N)=Sof(H00O)=Sof(H00P)=Sof(H00Q)=Sof(H00U)=Sof(H00W)=FVAR(1)
5.a Aromatic/amide H refined with riding coordinates:
 C00B(H00B), C00B(H00A), C00E(H00E), C00G(H00G), C00A(H00C), C00J(H00J),
 C00M(H00M), C00D(H00D), C00F(H00F), C00F(H00H), C00N(H00Q), C00N(H00R),
 C00O(H00S), C004(H004), C00C(H00T), C00K(H00U), C00L(H00V), C00H(H00W),
 C00H(H00X)
5.b Fitted hexagon refined as free rotating group:
 C001(C00B,C00E,C00G,C00A,C009), C006(C005,C00J,C00M,C00D,C00F), C0(C00N,C00O,
 C00I,C004,C003), C2(C008,C00C,C00K,C00L,C00H)
5.c X=CH2 refined with riding coordinates:
 C3(H3A,H3B)
5.d Idealised Me refined as rotating group:
 C00P(H00I,H00K,H00L), C00R(H00N,H00O,H00P)
;
_olex2_exptl_crystal_mounting_method cryoroop
_olex2_submission_special_instructions 'No special instructions were received'

loop_
_space_group_symop_operation_xyz
'x, y, z'
'-x, y+1/2, -z+1/2'
'-x, -y, -z'
'x, -y-1/2, z-1/2'

loop_
_atom_site_label
_atom_site_type_symbol
_atom_site_fract_x
_atom_site_fract_y
_atom_site_fract_z
_atom_site_U_iso_or_equiv
_atom_site_adp_type
_atom_site_occupancy
_atom_site_site_symmetry_order
_atom_site_calc_flag
_atom_site_refinement_flags_posn
_atom_site_refinement_flags_adp
_atom_site_refinement_flags_occupancy
_atom_site_disorder_assembly
_atom_site_disorder_group
C001 C 0.33374(8) 0.3647(3) 0.64109(14) 0.0263(13) Uani 0.822(7) 1 d G . P A 1
C00B C 0.35393(9) 0.3054(2) 0.75141(15) 0.0377(6) Uani 1 1 d G . . . .
H00B H 0.320441 0.240610 0.773821 0.045 Uiso 0.822(7) 1 calc R U P A 1
H00A H 0.321488 0.238406 0.774283 0.045 Uiso 0.178(7) 1 calc R U P A 2
C00E C 0.42417(9) 0.3431(2) 0.82823(11) 0.0384(6) Uani 1 1 d G . . . .
H00E H 0.437673 0.303452 0.902042 0.046 Uiso 1 1 calc R U . . .
C00G C 0.47422(7) 0.4400(2) 0.79474(12) 0.0391(6) Uani 1 1 d G . . . .
H00G H 0.521211 0.465181 0.846135 0.047 Uiso 0.178(7) 1 calc R U P A 2
C00A C 0.45403(8) 0.49924(19) 0.68442(13) 0.0368(6) Uani 1 1 d G . . . .
H00C H 0.487518 0.564070 0.662006 0.044 Uiso 1 1 calc R U . . .
C009 C 0.38379(9) 0.4616(2) 0.60759(11) 0.0311(5) Uani 1 1 d G . . . .
N002 N 0.18454(14) 0.4053(3) 0.5829(2) 0.0383(11) Uani 0.822(7) 1 d . . P A 1
C006 C 0.22289(10) 0.16786(16) 0.50724(19) 0.0295(15) Uani 0.822(7) 1 d G . P A 1
C005 C 0.15302(9) 0.14958(16) 0.52775(16) 0.0289(5) Uani 1 1 d G . . . .
C00J C 0.11478(7) 0.00768(18) 0.50470(14) 0.0331(6) Uani 1 1 d G . . . .
H00J H 0.068035 -0.004545 0.518422 0.040 Uiso 1 1 calc R U . . .
C00M C 0.14639(8) -0.11594(14) 0.46113(15) 0.0342(6) Uani 1 1 d G . . . .
H00M H 0.120804 -0.210878 0.445708 0.041 Uiso 1 1 calc R U . . .
C00D C 0.21626(8) -0.09766(16) 0.44062(14) 0.0343(6) Uani 1 1 d G . . . .
H00D H 0.237409 -0.180372 0.411473 0.041 Uiso 1 1 calc R U . . .
C00F C 0.25450(8) 0.0442(2) 0.46368(17) 0.0340(6) Uani 1 1 d G . . . .
H00F H 0.301247 0.056468 0.449952 0.041 Uiso 0.822(7) 1 calc R U P A 1
H00H H 0.300689 0.050163 0.447450 0.041 Uiso 0.178(7) 1 calc R U P A 2
C007 C 0.27441(16) 0.4502(4) 0.4459(3) 0.0311(19) Uani 0.822(7) 1 d . . P A 1
C00P C -0.01632(14) 0.5000(3) 0.6840(2) 0.0404(6) Uani 1 1 d . . . . .
H00I H -0.061012 0.469092 0.624353 0.061 Uiso 1 1 calc R U . . .
H00K H -0.018897 0.609740 0.698484 0.061 Uiso 1 1 calc R U . . .
H00L H -0.013569 0.442465 0.752115 0.061 Uiso 1 1 calc R U . . .
B00Q B 0.25434(15) 0.3449(4) 0.5411(2) 0.0342(6) Uani 1 1 d . . . . .
C00R C 0.54959(17) 0.4833(5) 0.8783(3) 0.0500(11) Uani 0.822(7) 1 d . . P A 1
H00N H 0.548558 0.461006 0.954413 0.075 Uiso 0.822(7) 1 calc R U P A 1
H00O H 0.558880 0.592665 0.871662 0.075 Uiso 0.822(7) 1 calc R U P A 1
H00P H 0.589471 0.423872 0.862355 0.075 Uiso 0.822(7) 1 calc R U P A 1
N0 N 0.3309(7) 0.3654(17) 0.6413(11) 0.030(5) Uani 0.178(7) 1 d . U P A 2
C0 C 0.18401(9) 0.4049(2) 0.58317(19) 0.032(4) Uani 0.178(7) 1 d G U P A 2
C00N C 0.17369(9) 0.55144(18) 0.62492(17) 0.0392(6) Uani 1 1 d G . . . .
H00Q H 0.210125 0.629106 0.631556 0.047 Uiso 0.822(7) 1 calc R U P A 1
H00R H 0.210207 0.628872 0.631316 0.047 Uiso 0.178(7) 1 calc R U P A 2
C00O C 0.10881(9) 0.58224(14) 0.65710(14) 0.0372(6) Uani 1 1 d G . . . .
H00S H 0.101911 0.680269 0.685034 0.045 Uiso 1 1 calc R U . . .
C00I C 0.05424(7) 0.46651(17) 0.64754(15) 0.0325(5) Uani 1 1 d G . . . .
C004 C 0.06455(7) 0.31999(15) 0.60580(14) 0.0303(5) Uani 1 1 d G . . . .
H004 H 0.028035 0.242560 0.599400 0.036 Uiso 1 1 calc R U . . .
C003 C 0.12943(9) 0.28919(16) 0.57361(16) 0.0292(5) Uani 1 1 d G . . . .
C1 C 0.2311(12) 0.182(2) 0.5093(16) 0.028(5) Uani 0.178(7) 1 d . . P A 2
C2 C 0.27656(10) 0.4515(2) 0.44496(15) 0.032(9) Uani 0.178(7) 1 d G . P A 2
C008 C 0.34950(9) 0.5117(2) 0.49151(11) 0.0311(5) Uani 1 1 d G . . . .
C00C C 0.38117(7) 0.6071(2) 0.42615(13) 0.0368(6) Uani 1 1 d G . . . .
H00T H 0.429972 0.647437 0.457291 0.044 Uiso 1 1 calc R U . . .
C00K C 0.33990(9) 0.6422(2) 0.31425(12) 0.0401(6) Uani 1 1 d G . . . .
H00U H 0.361092 0.706050 0.270526 0.048 Uiso 0.822(7) 1 calc R U P A 1
C00L C 0.26696(8) 0.5820(2) 0.26771(11) 0.0381(6) Uani 1 1 d G . . . .
H00V H 0.239349 0.605468 0.192842 0.046 Uiso 1 1 calc R U . . .
C00H C 0.23529(7) 0.4866(2) 0.33306(15) 0.0366(6) Uani 1 1 d G . . . .
H00W H 0.186685 0.445981 0.300578 0.044 Uiso 0.822(7) 1 calc R U P A 1
H00X H 0.186484 0.446270 0.301922 0.044 Uiso 0.178(7) 1 calc R U P A 2
C3 C 0.3663(11) 0.746(2) 0.2549(17) 0.069(6) Uani 0.178(7) 1 d . . P A 2
H3A H 0.336008 0.777749 0.183198 0.083 Uiso 0.178(7) 1 calc R U P A 2
H3B H 0.415004 0.787433 0.285116 0.083 Uiso 0.178(7) 1 calc R U P A 2

loop_
_atom_site_aniso_label
_atom_site_aniso_U_11
_atom_site_aniso_U_22
_atom_site_aniso_U_33
_atom_site_aniso_U_23
_atom_site_aniso_U_13
_atom_site_aniso_U_12
C001 0.0255(17) 0.028(3) 0.0280(18) -0.0073(17) 0.0124(13) -0.0062(17)
C00B 0.0429(13) 0.0343(13) 0.0437(15) -0.0081(11) 0.0248(11) -0.0084(11)
C00E 0.0447(14) 0.0408(14) 0.0343(14) -0.0007(11) 0.0186(11) 0.0032(11)
C00G 0.0315(12) 0.0507(16) 0.0364(14) -0.0052(12) 0.0122(10) -0.0028(11)
C00A 0.0302(12) 0.0465(15) 0.0350(13) -0.0028(11) 0.0121(10) -0.0104(11)
C009 0.0285(11) 0.0348(13) 0.0330(13) -0.0061(10) 0.0135(9) -0.0051(10)
N002 0.0340(16) 0.0499(19) 0.029(3) -0.0025(17) 0.0069(16) -0.0082(14)
C006 0.025(2) 0.038(2) 0.024(3) -0.0052(19) 0.007(2) -0.0080(16)
C005 0.0279(11) 0.0346(13) 0.0224(12) -0.0025(10) 0.0048(9) -0.0050(9)
C00J 0.0274(12) 0.0373(13) 0.0333(14) -0.0016(10) 0.0071(10) -0.0040(10)
C00M 0.0355(12) 0.0321(13) 0.0320(14) -0.0039(10) 0.0053(10) -0.0036(10)
C00D 0.0361(13) 0.0357(13) 0.0292(13) -0.0039(11) 0.0070(10) 0.0018(10)
C00F 0.0302(12) 0.0457(15) 0.0274(13) -0.0041(11) 0.0103(10) -0.0025(10)
C007 0.029(2) 0.036(4) 0.032(2) -0.009(2) 0.0128(15) -0.002(2)
C00P 0.0392(14) 0.0457(15) 0.0379(15) -0.0035(12) 0.0140(11) 0.0016(12)
B00Q 0.0296(13) 0.0446(16) 0.0303(15) -0.0085(12) 0.0119(11) -0.0113(12)
C00R 0.0281(17) 0.091(3) 0.0296(19) -0.0057(18) 0.0063(13) -0.0073(17)
N0 0.028(4) 0.031(9) 0.036(4) -0.011(5) 0.017(3) -0.005(5)
C0 0.028(5) 0.041(4) 0.028(11) 0.003(5) 0.009(6) -0.007(4)
C00N 0.0395(13) 0.0456(15) 0.0314(14) -0.0038(11) 0.0092(10) -0.0144(11)
C00O 0.0438(13) 0.0359(13) 0.0302(14) -0.0040(11) 0.0087(10) -0.0067(10)
C00I 0.0327(12) 0.0385(13) 0.0247(13) 0.0006(10) 0.0064(9) -0.0011(10)
C004 0.0291(11) 0.0357(12) 0.0255(12) 0.0004(10) 0.0074(9) -0.0058(9)
C003 0.0271(11) 0.0360(13) 0.0229(12) -0.0001(10) 0.0052(9) -0.0054(9)
C1 0.024(8) 0.043(5) 0.020(13) 0.000(7) 0.009(8) -0.005(5)
C2 0.030(9) 0.035(18) 0.034(7) -0.007(10) 0.016(5) -0.003(10)
C008 0.0294(11) 0.0343(13) 0.0314(13) -0.0062(10) 0.0118(10) -0.0026(9)
C00C 0.0349(13) 0.0435(15) 0.0355(14) -0.0016(11) 0.0157(10) -0.0059(11)
C00K 0.0477(15) 0.0433(15) 0.0349(15) 0.0023(12) 0.0206(11) 0.0032(12)
C00L 0.0429(14) 0.0438(15) 0.0291(14) -0.0003(11) 0.0130(11) 0.0102(11)
C00H 0.0333(12) 0.0437(15) 0.0329(14) -0.0098(11) 0.0099(10) 0.0025(11)
C3 0.071(12) 0.087(15) 0.055(12) 0.020(10) 0.028(10) -0.019(11)

loop_
_atom_type_symbol
_atom_type_description
_atom_type_scat_dispersion_real
_atom_type_scat_dispersion_imag
_atom_type_scat_source
C C 0.0033 0.0016 'International Tables Vol C Tables 4.2.6.8 and 6.1.1.4'
H H 0.0000 0.0000 'International Tables Vol C Tables 4.2.6.8 and 6.1.1.4'
B B 0.0013 0.0007 'International Tables Vol C Tables 4.2.6.8 and 6.1.1.4'
N N 0.0061 0.0033 'International Tables Vol C Tables 4.2.6.8 and 6.1.1.4'

loop_
_geom_angle_atom_site_label_1
_geom_angle_atom_site_label_2
_geom_angle_atom_site_label_3
_geom_angle
_geom_angle_site_symmetry_1
_geom_angle_site_symmetry_3
_geom_angle_publ_flag
C00B C001 C009 120.0 . . ?
C00B C001 B00Q 128.46(14) . . ?
C009 C001 B00Q 111.45(14) . . ?
C001 C00B H00B 120.0 . . ?
C00E C00B C001 120.0 . . ?
C00E C00B H00B 120.0 . . ?
C00E C00B H00A 119.2 . . ?
C00E C00B N0 121.7(5) . . ?
N0 C00B H00A 119.2 . . ?
C00B C00E H00E 120.0 . . ?
C00B C00E C00G 120.0 . . ?
C00G C00E H00E 120.0 . . ?
C00E C00G H00G 120.0 . . ?
C00E C00G C00R 120.08(17) . . ?
C00A C00G C00E 120.0 . . ?
C00A C00G H00G 120.0 . . ?
C00A C00G C00R 119.91(18) . . ?
C00G C00A H00C 120.0 . . ?
C009 C00A C00G 120.0 . . ?
C009 C00A H00C 120.0 . . ?
C001 C009 C008 109.82(12) . . ?
C00A C009 C001 120.0 . . ?
C00A C009 N0 120.8(5) . . ?
C00A C009 C008 130.15(12) . . ?
N0 C009 C008 109.0(5) . . ?
C00N N002 B00Q 128.8(2) . . ?
C00N N002 C003 119.2(2) . . ?
C003 N002 B00Q 112.0(2) . . ?
C005 C006 C00F 120.0 . . ?
C005 C006 B00Q 109.55(13) . . ?
C00F C006 B00Q 130.45(14) . . ?
C006 C005 C003 112.33(12) . . ?
C00J C005 C006 120.0 . . ?
C00J C005 C003 127.67(12) . . ?
C00J C005 C1 124.2(7) . . ?
C003 C005 C1 108.1(7) . . ?
C005 C00J H00J 120.0 . . ?
C00M C00J C005 120.0 . . ?
C00M C00J H00J 120.0 . . ?
C00J C00M H00M 120.0 . . ?
C00J C00M C00D 120.0 . . ?
C00D C00M H00M 120.0 . . ?
C00M C00D H00D 120.0 . . ?
C00F C00D C00M 120.0 . . ?
C00F C00D H00D 120.0 . . ?
C006 C00F H00F 120.0 . . ?
C00D C00F C006 120.0 . . ?
C00D C00F H00F 120.0 . . ?
C00D C00F H00H 116.3 . . ?
C00D C00F C1 127.5(9) . . ?
C1 C00F H00H 116.3 . . ?
C008 C007 B00Q 109.2(2) . . ?
C00H C007 B00Q 133.5(2) . . ?
C00H C007 C008 117.3(2) . . ?
H00I C00P H00K 109.5 . . ?
H00I C00P H00L 109.5 . . ?
H00K C00P H00L 109.5 . . ?
C00I C00P H00I 109.5 . . ?
C00I C00P H00K 109.5 . . ?
C00I C00P H00L 109.5 . . ?
C001 B00Q C006 117.6(2) . . ?
N002 B00Q C001 110.5(2) . . ?
N002 B00Q C006 97.16(18) . . ?
N002 B00Q C007 115.7(2) . . ?
C007 B00Q C001 98.25(18) . . ?
C007 B00Q C006 118.5(2) . . ?
N0 B00Q C0 109.1(5) . . ?
N0 B00Q C2 98.3(5) . . ?
C0 B00Q C2 116.8(2) . . ?
C1 B00Q N0 115.5(9) . . ?
C1 B00Q C0 100.9(8) . . ?
C1 B00Q C2 116.8(7) . . ?
C00G C00R H00N 109.5 . . ?
C00G C00R H00O 109.5 . . ?
C00G C00R H00P 109.5 . . ?
H00N C00R H00O 109.5 . . ?
H00N C00R H00P 109.5 . . ?
H00O C00R H00P 109.5 . . ?
C00B N0 C009 117.5(8) . . ?
C00B N0 B00Q 131.2(9) . . ?
C009 N0 B00Q 111.3(9) . . ?
C00N C0 B00Q 128.08(14) . . ?
C00N C0 C003 120.0 . . ?
C003 C0 B00Q 111.92(14) . . ?
N002 C00N H00Q 119.8 . . ?
C0 C00N H00R 120.0 . . ?
C00O C00N N002 120.48(12) . . ?
C00O C00N C0 120.0 . . ?
C00O C00N H00Q 119.8 . . ?
C00O C00N H00R 120.0 . . ?
C00N C00O H00S 120.0 . . ?
C00N C00O C00I 120.0 . . ?
C00I C00O H00S 120.0 . . ?
C00O C00I C00P 119.88(14) . . ?
C004 C00I C00P 120.12(14) . . ?
C004 C00I C00O 120.0 . . ?
C00I C004 H004 120.0 . . ?
C003 C004 C00I 120.0 . . ?
C003 C004 H004 120.0 . . ?
N002 C003 C005 108.99(16) . . ?
C0 C003 C005 109.26(12) . . ?
C004 C003 N002 120.28(13) . . ?
C004 C003 C005 130.74(12) . . ?
C004 C003 C0 120.0 . . ?
C00F C1 C005 108.3(14) . . ?
C00F C1 B00Q 141.9(16) . . ?
B00Q C1 C005 109.7(11) . . ?
C008 C2 B00Q 109.17(14) . . ?
C008 C2 C00H 120.0 . . ?
C00H C2 B00Q 130.83(14) . . ?
C007 C008 C009 111.31(17) . . ?
C2 C008 C009 112.24(12) . . ?
C00C C008 C009 127.76(12) . . ?
C00C C008 C007 120.93(14) . . ?
C00C C008 C2 120.0 . . ?
C008 C00C H00T 120.0 . . ?
C008 C00C C00K 120.0 . . ?
C00K C00C H00T 120.0 . . ?
C00C C00K H00U 120.0 . . ?
C00L C00K C00C 120.0 . . ?
C00L C00K H00U 120.0 . . ?
C3 C00K C00C 120.4(9) . . ?
C3 C00K C00L 119.2(9) . . ?
C00K C00L H00V 120.0 . . ?
C00H C00L C00K 120.0 . . ?
C00H C00L H00V 120.0 . . ?
C007 C00H H00W 119.1 . . ?
C2 C00H H00X 120.0 . . ?
C00L C00H C007 121.75(14) . . ?
C00L C00H C2 120.0 . . ?
C00L C00H H00W 119.1 . . ?
C00L C00H H00X 120.0 . . ?
C00K C3 H3A 120.0 . . ?
C00K C3 H3B 120.0 . . ?
H3A C3 H3B 120.0 . . ?

loop_
_geom_bond_atom_site_label_1
_geom_bond_atom_site_label_2
_geom_bond_distance
_geom_bond_site_symmetry_2
_geom_bond_publ_flag
C001 C00B 1.3900 . ?
C001 C009 1.3900 . ?
C001 B00Q 1.611(3) . ?
C00B H00B 0.9300 . ?
C00B H00A 0.9300 . ?
C00B C00E 1.3900 . ?
C00B N0 1.390(15) . ?
C00E H00E 0.9300 . ?
C00E C00G 1.3900 . ?
C00G H00G 0.9300 . ?
C00G C00A 1.3900 . ?
C00G C00R 1.503(3) . ?
C00A H00C 0.9300 . ?
C00A C009 1.3900 . ?
C009 N0 1.427(13) . ?
C009 C008 1.4417(17) . ?
N002 B00Q 1.604(4) . ?
N002 C00N 1.391(3) . ?
N002 C003 1.400(3) . ?
C006 C005 1.3900 . ?
C006 C00F 1.3900 . ?
C006 B00Q 1.632(3) . ?
C005 C00J 1.3900 . ?
C005 C003 1.4429(16) . ?
C005 C1 1.54(2) . ?
C00J H00J 0.9300 . ?
C00J C00M 1.3900 . ?
C00M H00M 0.9300 . ?
C00M C00D 1.3900 . ?
C00D H00D 0.9300 . ?
C00D C00F 1.3900 . ?
C00F H00F 0.9300 . ?
C00F H00H 0.9300 . ?
C00F C1 1.425(18) . ?
C007 B00Q 1.605(4) . ?
C007 C008 1.426(3) . ?
C007 C00H 1.393(4) . ?
C00P H00I 0.9600 . ?
C00P H00K 0.9600 . ?
C00P H00L 0.9600 . ?
C00P C00I 1.521(3) . ?
B00Q N0 1.578(12) . ?
B00Q C0 1.614(3) . ?
B00Q C1 1.48(2) . ?
B00Q C2 1.638(3) . ?
C00R H00N 0.9600 . ?
C00R H00O 0.9600 . ?
C00R H00P 0.9600 . ?
C0 C00N 1.3900 . ?
C0 C003 1.3900 . ?
C00N H00Q 0.9300 . ?
C00N H00R 0.9300 . ?
C00N C00O 1.3900 . ?
C00O H00S 0.9300 . ?
C00O C00I 1.3900 . ?
C00I C004 1.3900 . ?
C004 H004 0.9300 . ?
C004 C003 1.3900 . ?
C2 C008 1.3900 . ?
C2 C00H 1.3900 . ?
C008 C00C 1.3900 . ?
C00C H00T 0.9300 . ?
C00C C00K 1.3900 . ?
C00K H00U 0.9300 . ?
C00K C00L 1.3900 . ?
C00K C3 1.332(17) . ?
C00L H00V 0.9300 . ?
C00L C00H 1.3900 . ?
C00H H00W 0.9300 . ?
C00H H00X 0.9300 . ?
C3 H3A 0.9300 . ?
C3 H3B 0.9300 . ?

loop_
_geom_torsion_atom_site_label_1
_geom_torsion_atom_site_label_2
_geom_torsion_atom_site_label_3
_geom_torsion_atom_site_label_4
_geom_torsion
_geom_torsion_site_symmetry_1
_geom_torsion_site_symmetry_2
_geom_torsion_site_symmetry_3
_geom_torsion_site_symmetry_4
_geom_torsion_publ_flag
C001 C00B C00E C00G 0.0 . . . . ?
C001 C009 C008 C007 1.0(2) . . . . ?
C001 C009 C008 C00C -178.95(14) . . . . ?
C00B C001 C009 C00A 0.0 . . . . ?
C00B C001 C009 C008 -178.23(17) . . . . ?
C00B C001 B00Q N002 56.2(3) . . . . ?
C00B C001 B00Q C006 -54.0(3) . . . . ?
C00B C001 B00Q C007 177.67(16) . . . . ?
C00B C00E C00G C00A 0.0 . . . . ?
C00B C00E C00G C00R 178.8(2) . . . . ?
C00E C00B N0 C009 3.0(15) . . . . ?
C00E C00B N0 B00Q -177.9(9) . . . . ?
C00E C00G C00A C009 0.0 . . . . ?
C00G C00A C009 C001 0.0 . . . . ?
C00G C00A C009 N0 1.5(8) . . . . ?
C00G C00A C009 C008 177.8(2) . . . . ?
C00A C009 N0 C00B -3.0(15) . . . . ?
C00A C009 N0 B00Q 177.7(4) . . . . ?
C00A C009 C008 C007 -176.96(19) . . . . ?
C00A C009 C008 C2 -177.68(14) . . . . ?
C00A C009 C008 C00C 3.1(3) . . . . ?
C009 C001 C00B C00E 0.0 . . . . ?
C009 C001 B00Q N002 -120.20(19) . . . . ?
C009 C001 B00Q C006 129.57(17) . . . . ?
C009 C001 B00Q C007 1.2(2) . . . . ?
C009 C008 C00C C00K 179.2(2) . . . . ?
N002 C00N C00O C00I 0.11(18) . . . . ?
C006 C005 C00J C00M 0.0 . . . . ?
C006 C005 C003 N002 0.8(2) . . . . ?
C006 C005 C003 C004 -179.79(14) . . . . ?
C005 C006 C00F C00D 0.0 . . . . ?
C005 C006 B00Q C001 118.13(18) . . . . ?
C005 C006 B00Q N002 0.4(2) . . . . ?
C005 C006 B00Q C007 -124.0(2) . . . . ?
C005 C00J C00M C00D 0.0 . . . . ?
C00J C005 C003 N002 -179.73(17) . . . . ?
C00J C005 C003 C0 -179.83(13) . . . . ?
C00J C005 C003 C004 -0.3(3) . . . . ?
C00J C005 C1 C00F 1.2(16) . . . . ?
C00J C005 C1 B00Q 179.2(5) . . . . ?
C00J C00M C00D C00F 0.0 . . . . ?
C00M C00D C00F C006 0.0 . . . . ?
C00M C00D C00F C1 0.7(10) . . . . ?
C00D C00F C1 C005 -1.2(17) . . . . ?
C00D C00F C1 B00Q -178.3(15) . . . . ?
C00F C006 C005 C00J 0.0 . . . . ?
C00F C006 C005 C003 179.55(17) . . . . ?
C00F C006 B00Q C001 -62.2(3) . . . . ?
C00F C006 B00Q N002 -179.90(16) . . . . ?
C00F C006 B00Q C007 55.7(3) . . . . ?
C007 C008 C00C C00K -0.77(19) . . . . ?
C00P C00I C004 C003 -179.37(19) . . . . ?
B00Q C001 C00B C00E -176.2(2) . . . . ?
B00Q C001 C009 C00A 176.8(2) . . . . ?
B00Q C001 C009 C008 -1.46(18) . . . . ?
B00Q N002 C00N C00O 180.0(2) . . . . ?
B00Q N002 C003 C005 -0.4(3) . . . . ?
B00Q N002 C003 C004 -179.94(16) . . . . ?
B00Q C006 C005 C00J 179.69(19) . . . . ?
B00Q C006 C005 C003 -0.76(17) . . . . ?
B00Q C006 C00F C00D -179.6(2) . . . . ?
B00Q C007 C008 C009 -0.2(3) . . . . ?
B00Q C007 C008 C00C 179.81(16) . . . . ?
B00Q C007 C00H C00L -179.3(2) . . . . ?
B00Q C0 C00N C00O 179.9(2) . . . . ?
B00Q C0 C003 C005 -0.28(18) . . . . ?
B00Q C0 C003 C004 -179.9(2) . . . . ?
B00Q C2 C008 C009 0.94(18) . . . . ?
B00Q C2 C008 C00C -179.73(19) . . . . ?
B00Q C2 C00H C00L 179.7(2) . . . . ?
C00R C00G C00A C009 -178.8(2) . . . . ?
N0 C00B C00E C00G -1.6(8) . . . . ?
N0 C009 C008 C2 -1.1(7) . . . . ?
N0 C009 C008 C00C 179.7(7) . . . . ?
N0 B00Q C0 C00N 57.3(6) . . . . ?
N0 B00Q C0 C003 -122.9(6) . . . . ?
N0 B00Q C1 C005 119.0(11) . . . . ?
N0 B00Q C1 C00F -64(2) . . . . ?
N0 B00Q C2 C008 -0.4(6) . . . . ?
N0 B00Q C2 C00H 179.9(6) . . . . ?
C0 B00Q N0 C00B 58.5(15) . . . . ?
C0 B00Q N0 C009 -122.4(8) . . . . ?
C0 B00Q C1 C005 1.5(12) . . . . ?
C0 B00Q C1 C00F 178(2) . . . . ?
C0 B00Q C2 C008 115.94(18) . . . . ?
C0 B00Q C2 C00H -63.8(3) . . . . ?
C0 C00N C00O C00I 0.0 . . . . ?
C00N N002 B00Q C001 56.8(4) . . . . ?
C00N N002 B00Q C006 179.8(3) . . . . ?
C00N N002 B00Q C007 -53.7(4) . . . . ?
C00N N002 C003 C005 179.7(2) . . . . ?
C00N N002 C003 C004 0.2(4) . . . . ?
C00N C0 C003 C005 179.60(16) . . . . ?
C00N C0 C003 C004 0.0 . . . . ?
C00N C00O C00I C00P 179.37(19) . . . . ?
C00N C00O C00I C004 0.0 . . . . ?
C00O C00I C004 C003 0.0 . . . . ?
C00I C004 C003 N002 -0.11(18) . . . . ?
C00I C004 C003 C005 -179.5(2) . . . . ?
C00I C004 C003 C0 0.0 . . . . ?
C003 N002 B00Q C001 -123.0(2) . . . . ?
C003 N002 B00Q C006 0.0(3) . . . . ?
C003 N002 B00Q C007 126.5(2) . . . . ?
C003 N002 C00N C00O -0.2(4) . . . . ?
C003 C005 C00J C00M -179.5(2) . . . . ?
C003 C005 C1 C00F -179.8(8) . . . . ?
C003 C005 C1 B00Q -1.8(13) . . . . ?
C003 C0 C00N C00O 0.0 . . . . ?
C1 C005 C00J C00M -0.7(9) . . . . ?
C1 C005 C003 C0 1.2(8) . . . . ?
C1 C005 C003 C004 -179.3(8) . . . . ?
C1 B00Q N0 C00B -54.3(17) . . . . ?
C1 B00Q N0 C009 124.9(11) . . . . ?
C1 B00Q C0 C00N 179.4(7) . . . . ?
C1 B00Q C0 C003 -0.8(8) . . . . ?
C1 B00Q C2 C008 -124.6(9) . . . . ?
C1 B00Q C2 C00H 55.7(9) . . . . ?
C2 B00Q N0 C00B -179.3(13) . . . . ?
C2 B00Q N0 C009 -0.2(10) . . . . ?
C2 B00Q C0 C00N -52.9(3) . . . . ?
C2 B00Q C0 C003 126.92(17) . . . . ?
C2 B00Q C1 C005 -126.2(9) . . . . ?
C2 B00Q C1 C00F 51(2) . . . . ?
C2 C008 C00C C00K 0.0 . . . . ?
C008 C009 N0 C00B 180.0(8) . . . . ?
C008 C009 N0 B00Q 0.7(11) . . . . ?
C008 C007 B00Q C001 -0.6(3) . . . . ?
C008 C007 B00Q N002 117.0(2) . . . . ?
C008 C007 B00Q C006 -128.3(2) . . . . ?
C008 C007 C00H C00L -1.5(4) . . . . ?
C008 C2 C00H C00L 0.0 . . . . ?
C008 C00C C00K C00L 0.0 . . . . ?
C008 C00C C00K C3 172.9(11) . . . . ?
C00C C00K C00L C00H 0.0 . . . . ?
C00K C00L C00H C007 0.8(2) . . . . ?
C00K C00L C00H C2 0.0 . . . . ?
C00H C007 B00Q C001 177.3(3) . . . . ?
C00H C007 B00Q N002 -65.1(4) . . . . ?
C00H C007 B00Q C006 49.7(4) . . . . ?
C00H C007 C008 C009 -178.5(2) . . . . ?
C00H C007 C008 C00C 1.5(4) . . . . ?
C00H C2 C008 C009 -179.33(17) . . . . ?
C00H C2 C008 C00C 0.0 . . . . ?
C3 C00K C00L C00H -173.0(11) . . . . ?
